data_4107825
loop_
_publ_author_name
'Yasujiro Murata'
'Shuhei Maeda'
'Michihisa Murata'
'Koichi Komatsu'

_publ_section_title
;
 Encapsulation and Dynamic Behavior of Two H2 Molecules in an Open-Cage
 C70
;
_journal_name_full 'Journal of the American Chemical Society'
_journal_page_first 6702
_journal_page_last 6703
_journal_paper_doi 10.1021/ja801753m
_journal_volume 130
_journal_year 2008
_chemical_formula_sum 'C94.5 H22 N2 O2 S'
_chemical_formula_weight 1249.20
_chemical_name_systematic
; 
 ? 
;
_space_group_IT_number 14
_symmetry_cell_setting monoclinic
_symmetry_space_group_name_Hall '-P 2ybc'
_symmetry_space_group_name_H-M 'P 1 21/c 1'
_atom_sites_solution_hydrogens geom
_atom_sites_solution_primary direct
_atom_sites_solution_secondary difmap
_audit_creation_method SHELXL-97
_cell_angle_alpha 90.00
_cell_angle_beta 110.694(3)
_cell_angle_gamma 90.00
_cell_formula_units_Z 4
_cell_length_a 19.963(3)
_cell_length_b 13.639(2)
_cell_length_c 19.760(3)
_cell_measurement_temperature 100(2)
_cell_volume 5033.0(13)
_computing_cell_refinement 'Bruker SMART'
_computing_data_collection 'Bruker SMART'
_computing_data_reduction 'Bruker SHELXTL'
_computing_molecular_graphics 'Bruker SHELXTL'
_computing_publication_material 'Bruker SHELXTL'
_computing_structure_refinement 'SHELXL-97 (Sheldrick, 1997)'
_computing_structure_solution 'SHELXS-97 (Sheldrick, 1990)'
_diffrn_ambient_temperature 100(2)
_diffrn_measured_fraction_theta_full 0.996
_diffrn_measured_fraction_theta_max 0.996
_diffrn_measurement_device_type 'CCD area detector'
_diffrn_measurement_method 'phi and omega scans'
_diffrn_radiation_monochromator graphite
_diffrn_radiation_source 'fine-focus sealed tube'
_diffrn_radiation_type MoK\a
_diffrn_radiation_wavelength 0.71073
_diffrn_reflns_av_R_equivalents 0.0803
_diffrn_reflns_av_sigmaI/netI 0.1086
_diffrn_reflns_limit_h_max 24
_diffrn_reflns_limit_h_min -19
_diffrn_reflns_limit_k_max 16
_diffrn_reflns_limit_k_min -16
_diffrn_reflns_limit_l_max 24
_diffrn_reflns_limit_l_min -24
_diffrn_reflns_number 27580
_diffrn_reflns_theta_full 26.00
_diffrn_reflns_theta_max 26.00
_diffrn_reflns_theta_min 1.85
_exptl_absorpt_coefficient_mu 0.138
_exptl_absorpt_correction_T_max 0.9863
_exptl_absorpt_correction_T_min 0.9676
_exptl_absorpt_correction_type empirical
_exptl_crystal_colour black
_exptl_crystal_density_diffrn 1.649
_exptl_crystal_description prism
_exptl_crystal_F_000 2540
_exptl_crystal_size_max 0.24
_exptl_crystal_size_mid 0.15
_exptl_crystal_size_min 0.10
_refine_diff_density_max 0.693
_refine_diff_density_min -0.439
_refine_diff_density_rms 0.075
_refine_ls_extinction_method none
_refine_ls_goodness_of_fit_ref 1.001
_refine_ls_hydrogen_treatment mixed
_refine_ls_matrix_type full
_refine_ls_number_parameters 928
_refine_ls_number_reflns 9865
_refine_ls_number_restraints 12
_refine_ls_restrained_S_all 1.001
_refine_ls_R_factor_all 0.1169
_refine_ls_R_factor_gt 0.0595
_refine_ls_shift/su_max 0.003
_refine_ls_shift/su_mean 0.000
_refine_ls_structure_factor_coef Fsqd
_refine_ls_weighting_details 'calc w=1/[\s^2^(Fo^2^)+(0.0433P)^2^+0.0000P] where P=(Fo^2^+2Fc^2^)/3'
_refine_ls_weighting_scheme calc
_refine_ls_wR_factor_gt 0.1158
_refine_ls_wR_factor_ref 0.1278
_reflns_number_gt 5254
_reflns_number_total 9865
_reflns_threshold_expression >2sigma(I)
_cod_data_source_file ja801753m-file001.cif
_cod_data_source_block s70oc
_cod_original_cell_volume 5032.9(13)
_cod_original_formula_sum 'C94.50 H22 N2 O2 S'
_cod_database_code 4107825

loop_
_symmetry_equiv_pos_as_xyz
'x, y, z'
'-x, y+1/2, -z+1/2'
'-x, -y, -z'
'x, -y-1/2, z-1/2'

loop_
_atom_site_label
_atom_site_type_symbol
_atom_site_fract_x
_atom_site_fract_y
_atom_site_fract_z
_atom_site_U_iso_or_equiv
_atom_site_adp_type
_atom_site_occupancy
_atom_site_symmetry_multiplicity
_atom_site_calc_flag
_atom_site_refinement_flags
N1 N 0.05534(15) 0.6127(2) 0.46606(16) 0.0335(7) Uani 1 1 d .
N2 N 0.39487(15) 0.82774(19) 0.45988(16) 0.0314(7) Uani 1 1 d .
O1 O 0.28467(13) 0.81716(16) 0.30216(13) 0.0351(6) Uani 1 1 d .
O2 O 0.11089(12) 0.72695(17) 0.24557(13) 0.0351(6) Uani 1 1 d .
S1 S 0.24524(5) 0.67318(6) 0.18478(5) 0.0317(2) Uani 1 1 d .
C1 C 0.31392(17) 0.6172(2) 0.25703(18) 0.0254(8) Uani 1 1 d .
C2 C 0.33417(18) 0.6565(2) 0.32618(18) 0.0259(8) Uani 1 1 d .
C3 C 0.29971(18) 0.7466(2) 0.34181(19) 0.0293(8) Uani 1 1 d .
C4 C 0.27982(17) 0.7444(2) 0.41157(18) 0.0260(8) Uani 1 1 d .
C5 C 0.20413(18) 0.7795(2) 0.39160(18) 0.0293(8) Uani 1 1 d .
H5 H 0.1935 0.8442 0.3731 0.035 Uiso 1 1 calc R
C6 C 0.15101(18) 0.7267(2) 0.39785(18) 0.0280(8) Uani 1 1 d .
H6 H 0.1048 0.7558 0.3826 0.034 Uiso 1 1 calc R
C7 C 0.15851(17) 0.6241(2) 0.42731(17) 0.0236(8) Uani 1 1 d .
C8 C 0.12025(17) 0.5482(2) 0.36902(18) 0.0243(8) Uani 1 1 d .
C9 C 0.09510(17) 0.5625(2) 0.29606(18) 0.0252(8) Uani 1 1 d .
C10 C 0.11308(17) 0.6390(3) 0.24571(17) 0.0282(8) Uani 1 1 d .
C11 C 0.13031(19) 0.5722(2) 0.19283(17) 0.0291(8) Uani 1 1 d .
C12 C 0.18998(19) 0.5690(2) 0.17394(17) 0.0283(8) Uani 1 1 d .
C13 C 0.28939(17) 0.6420(2) 0.44306(17) 0.0233(7) Uani 1 1 d .
C14 C 0.23551(17) 0.5903(2) 0.45500(17) 0.0229(7) Uani 1 1 d .
C15 C 0.24626(18) 0.4900(2) 0.47974(17) 0.0225(7) Uani 1 1 d .
C16 C 0.35490(17) 0.5924(2) 0.44880(18) 0.0239(8) Uani 1 1 d .
C17 C 0.37130(18) 0.5068(2) 0.48923(17) 0.0254(8) Uani 1 1 d .
C18 C 0.37711(17) 0.5997(2) 0.38700(18) 0.0248(8) Uani 1 1 d .
C19 C 0.41467(17) 0.5209(2) 0.37223(18) 0.0243(8) Uani 1 1 d .
C20 C 0.39504(18) 0.4830(2) 0.30048(18) 0.0251(8) Uani 1 1 d .
C21 C 0.43944(17) 0.4404(2) 0.42083(18) 0.0245(8) Uani 1 1 d .
C22 C 0.41702(16) 0.4326(2) 0.47887(17) 0.0231(7) Uani 1 1 d .
C23 C 0.31630(17) 0.4568(2) 0.50748(17) 0.0229(7) Uani 1 1 d .
C24 C 0.18827(17) 0.4191(2) 0.45613(17) 0.0231(8) Uani 1 1 d .
C25 C 0.20495(17) 0.3162(2) 0.47153(16) 0.0235(7) Uani 1 1 d .
C26 C 0.27927(18) 0.2837(2) 0.50097(17) 0.0257(8) Uani 1 1 d .
C27 C 0.33337(18) 0.3542(2) 0.51457(17) 0.0241(8) Uani 1 1 d .
C28 C 0.39572(17) 0.3384(2) 0.49696(17) 0.0256(8) Uani 1 1 d .
C29 C 0.44077(17) 0.3533(2) 0.37913(18) 0.0238(8) Uani 1 1 d .
C30 C 0.41356(17) 0.3804(2) 0.30551(17) 0.0236(8) Uani 1 1 d .
C31 C 0.42861(17) 0.2588(2) 0.40108(18) 0.0256(8) Uani 1 1 d .
C32 C 0.40483(17) 0.2510(2) 0.46279(18) 0.0278(8) Uani 1 1 d .
C33 C 0.35889(18) 0.1728(2) 0.46459(18) 0.0280(8) Uani 1 1 d .
C34 C 0.29791(18) 0.1876(2) 0.48469(17) 0.0267(8) Uani 1 1 d .
C35 C 0.15351(18) 0.2464(2) 0.43366(18) 0.0248(8) Uani 1 1 d .
C36 C 0.24354(19) 0.1188(2) 0.44572(18) 0.0283(8) Uani 1 1 d .
C37 C 0.17306(19) 0.1461(2) 0.42162(19) 0.0291(8) Uani 1 1 d .
C38 C 0.37527(18) 0.3154(2) 0.25007(18) 0.0254(8) Uani 1 1 d .
C39 C 0.38006(18) 0.2152(2) 0.27125(18) 0.0265(8) Uani 1 1 d .
C40 C 0.40432(18) 0.1887(2) 0.34593(18) 0.0280(8) Uani 1 1 d .
C41 C 0.33667(17) 0.5201(2) 0.24475(17) 0.0233(8) Uani 1 1 d .
C42 C 0.29015(18) 0.4521(2) 0.19042(17) 0.0251(8) Uani 1 1 d .
C43 C 0.31308(18) 0.3511(2) 0.19132(17) 0.0264(8) Uani 1 1 d .
C44 C 0.26214(19) 0.2804(2) 0.15391(17) 0.0277(8) Uani 1 1 d .
C45 C 0.26976(19) 0.1766(2) 0.17306(18) 0.0297(8) Uani 1 1 d .
C46 C 0.32663(19) 0.1459(2) 0.23098(18) 0.0270(8) Uani 1 1 d .
C47 C 0.21568(19) 0.4744(2) 0.15949(17) 0.0267(8) Uani 1 1 d .
C48 C 0.16418(19) 0.3965(3) 0.13591(17) 0.0292(8) Uani 1 1 d .
C49 C 0.18810(19) 0.3024(3) 0.12700(17) 0.0296(8) Uani 1 1 d .
C50 C 0.09832(18) 0.4020(3) 0.15125(18) 0.0314(8) Uani 1 1 d .
C51 C 0.06472(17) 0.3165(3) 0.16294(18) 0.0313(8) Uani 1 1 d .
C52 C 0.08879(19) 0.2210(3) 0.15060(19) 0.0330(9) Uani 1 1 d .
C53 C 0.1486(2) 0.2145(3) 0.13123(18) 0.0327(9) Uani 1 1 d .
C54 C 0.1994(2) 0.1365(3) 0.15982(18) 0.0325(9) Uani 1 1 d .
C55 C 0.06802(17) 0.4799(2) 0.24858(18) 0.0277(8) Uani 1 1 d .
C56 C 0.05276(17) 0.3888(2) 0.27277(19) 0.0278(8) Uani 1 1 d .
C57 C 0.04167(17) 0.3101(3) 0.22347(18) 0.0301(8) Uani 1 1 d .
C58 C 0.07839(19) 0.1539(3) 0.20207(19) 0.0344(9) Uani 1 1 d .
C59 C 0.12562(17) 0.4465(2) 0.39596(17) 0.0226(7) Uani 1 1 d .
C60 C 0.08218(17) 0.3716(2) 0.34966(18) 0.0254(8) Uani 1 1 d .
C61 C 0.09351(18) 0.2737(2) 0.37282(18) 0.0269(8) Uani 1 1 d .
C62 C 0.07468(18) 0.1923(2) 0.3216(2) 0.0307(8) Uani 1 1 d .
C63 C 0.12493(19) 0.1137(2) 0.35232(19) 0.0307(8) Uani 1 1 d .
C64 C 0.1506(2) 0.0577(2) 0.3071(2) 0.0332(9) Uani 1 1 d .
C65 C 0.1277(2) 0.0792(2) 0.2314(2) 0.0353(9) Uani 1 1 d .
C66 C 0.1891(2) 0.0692(3) 0.2088(2) 0.0345(9) Uani 1 1 d .
C67 C 0.2488(2) 0.0392(2) 0.27044(19) 0.0308(9) Uani 1 1 d .
C68 C 0.31728(19) 0.0748(2) 0.28182(19) 0.0301(8) Uani 1 1 d .
C69 C 0.36445(18) 0.1021(2) 0.35269(18) 0.0283(8) Uani 1 1 d .
C70 C 0.34152(19) 0.0953(2) 0.41072(18) 0.0288(8) Uani 1 1 d .
C71 C 0.2707(2) 0.0600(2) 0.39994(19) 0.0312(9) Uani 1 1 d .
C72 C 0.2259(2) 0.0318(2) 0.3323(2) 0.0318(9) Uani 1 1 d .
C73 C 0.12725(18) 0.6219(2) 0.48802(19) 0.0266(8) Uani 1 1 d .
C74 C 0.0263(2) 0.6126(2) 0.5180(2) 0.0345(9) Uani 1 1 d .
H74 H -0.0242 0.6057 0.5038 0.041 Uiso 1 1 calc R
C75 C 0.0656(2) 0.6220(2) 0.5903(2) 0.0352(9) Uani 1 1 d .
H75 H 0.0429 0.6207 0.6251 0.042 Uiso 1 1 calc R
C76 C 0.1389(2) 0.6334(2) 0.61148(19) 0.0317(9) Uani 1 1 d .
H76 H 0.1675 0.6408 0.6611 0.038 Uiso 1 1 calc R
C77 C 0.33113(18) 0.8160(2) 0.46597(18) 0.0272(8) Uani 1 1 d .
C78 C 0.3576(2) 0.9319(2) 0.56159(19) 0.0349(9) Uani 1 1 d .
H78 H 0.3447 0.9676 0.5964 0.042 Uiso 1 1 calc R
C79 C 0.4231(2) 0.9457(2) 0.55528(19) 0.0328(9) Uani 1 1 d .
H79 H 0.4562 0.9916 0.5853 0.039 Uiso 1 1 calc R
C80 C 0.43985(19) 0.8922(2) 0.50493(19) 0.0311(8) Uani 1 1 d .
H80 H 0.4858 0.9011 0.5016 0.037 Uiso 1 1 calc R
C81 C 0.16970(18) 0.6336(2) 0.55878(17) 0.0228(7) Uani 1 1 d .
H81 H 0.2199 0.6420 0.5718 0.027 Uiso 1 1 calc R
C82 C 0.31030(19) 0.8649(2) 0.51637(19) 0.0316(9) Uani 1 1 d .
H82 H 0.2648 0.8531 0.5200 0.038 Uiso 1 1 calc R
C83 C 0.08970(17) 0.4857(2) 0.18861(18) 0.0292(8) Uani 1 1 d .
C84 C 0.05121(18) 0.2103(3) 0.2484(2) 0.0330(9) Uani 1 1 d .
C85 C 0.42295(19) 0.8383(3) 0.21940(19) 0.0333(9) Uani 1 1 d .
C86 C 0.43450(19) 0.7471(3) 0.1954(2) 0.0333(9) Uani 1 1 d .
H86 H 0.4149 0.7320 0.1453 0.040 Uiso 1 1 calc R
C87 C 0.47426(19) 0.6777(3) 0.2435(2) 0.0356(9) Uani 1 1 d .
H87 H 0.4821 0.6154 0.2260 0.043 Uiso 1 1 calc R
C88 C 0.50282(19) 0.6969(3) 0.3164(2) 0.0368(9) Uani 1 1 d .
H88 H 0.5302 0.6487 0.3493 0.044 Uiso 1 1 calc R
C89 C 0.4909(2) 0.7877(3) 0.3406(2) 0.0402(10) Uani 1 1 d .
H89 H 0.5104 0.8028 0.3907 0.048 Uiso 1 1 calc R
C90 C 0.4508(2) 0.8561(3) 0.2925(2) 0.0384(9) Uani 1 1 d .
H90 H 0.4420 0.9177 0.3102 0.046 Uiso 1 1 calc R
C91 C 0.3790(2) 0.9127(3) 0.1671(2) 0.0519(11) Uani 1 1 d .
H91A H 0.3352 0.9260 0.1773 0.078 Uiso 1 1 calc R
H91B H 0.3662 0.8875 0.1177 0.078 Uiso 1 1 calc R
H91C H 0.4066 0.9734 0.1720 0.078 Uiso 1 1 calc R
C92 C -0.0259(4) 0.4550(6) 0.9942(4) 0.0323(17) Uani 0.50 1 d P
C93 C 0.0370(6) 0.4536(9) 0.9744(5) 0.008(2) Uani 0.50 1 d PU
H93 H 0.0522 0.3941 0.9592 0.009 Uiso 0.50 1 calc PR
C94 C 0.0737(4) 0.5357(6) 0.9774(4) 0.0354(18) Uani 0.50 1 d P
H94 H 0.1131 0.5336 0.9611 0.043 Uiso 0.50 1 calc PR
C95 C 0.0581(13) 0.624(2) 1.0027(12) 0.059(6) Uani 0.50 1 d P
H95 H 0.0850 0.6814 1.0036 0.071 Uiso 0.50 1 calc PR
C96 C -0.0007(4) 0.6231(6) 1.0275(4) 0.0387(19) Uani 0.50 1 d P
H96 H -0.0134 0.6805 1.0474 0.046 Uiso 0.50 1 calc PR
C97 C -0.0369(14) 0.5418(16) 1.0224(12) 0.090(8) Uani 0.50 1 d P
H97 H -0.0751 0.5436 1.0405 0.107 Uiso 0.50 1 calc PR
C98 C -0.0700(11) 0.3697(15) 0.9891(9) 0.033(4) Uani 0.50 1 d PU
H98A H -0.1101 0.3866 1.0047 0.050 Uiso 0.50 1 calc PR
H98B H -0.0414 0.3177 1.0202 0.050 Uiso 0.50 1 calc PR
H98C H -0.0887 0.3468 0.9388 0.050 Uiso 0.50 1 calc PR

loop_
_atom_site_aniso_label
_atom_site_aniso_U_11
_atom_site_aniso_U_22
_atom_site_aniso_U_33
_atom_site_aniso_U_23
_atom_site_aniso_U_13
_atom_site_aniso_U_12
N1 0.0328(19) 0.0261(17) 0.0430(19) -0.0019(13) 0.0148(16) 0.0024(14)
N2 0.0336(18) 0.0166(15) 0.0482(19) 0.0003(13) 0.0195(16) -0.0001(13)
O1 0.0449(15) 0.0181(13) 0.0466(16) 0.0045(11) 0.0217(13) 0.0027(12)
O2 0.0396(16) 0.0242(14) 0.0441(16) 0.0078(11) 0.0178(13) 0.0064(12)
S1 0.0383(5) 0.0240(5) 0.0351(5) 0.0069(4) 0.0158(5) 0.0046(4)
C1 0.029(2) 0.0208(18) 0.031(2) 0.0060(14) 0.0172(17) 0.0003(15)
C2 0.030(2) 0.0167(18) 0.037(2) 0.0020(15) 0.0192(18) -0.0015(15)
C3 0.028(2) 0.0184(18) 0.044(2) 0.0033(16) 0.0154(18) -0.0037(15)
C4 0.026(2) 0.0142(17) 0.040(2) 0.0019(14) 0.0145(18) -0.0001(14)
C5 0.036(2) 0.0133(17) 0.040(2) 0.0027(15) 0.0153(18) 0.0037(16)
C6 0.030(2) 0.0185(18) 0.036(2) -0.0001(15) 0.0123(18) 0.0049(15)
C7 0.0257(19) 0.0147(17) 0.032(2) 0.0020(14) 0.0118(17) 0.0010(14)
C8 0.0193(18) 0.0226(18) 0.033(2) -0.0023(14) 0.0120(16) 0.0007(14)
C9 0.0180(18) 0.0275(19) 0.033(2) 0.0018(15) 0.0124(16) 0.0067(15)
C10 0.023(2) 0.035(2) 0.025(2) 0.0070(15) 0.0061(16) 0.0049(16)
C11 0.031(2) 0.030(2) 0.025(2) 0.0078(15) 0.0088(17) 0.0078(16)
C12 0.035(2) 0.0261(19) 0.0229(19) 0.0073(14) 0.0085(17) 0.0047(16)
C13 0.0269(19) 0.0166(17) 0.028(2) 0.0017(13) 0.0115(16) 0.0041(14)
C14 0.0285(19) 0.0160(17) 0.0258(19) -0.0040(13) 0.0115(16) 0.0018(15)
C15 0.029(2) 0.0197(18) 0.0226(19) -0.0034(13) 0.0138(16) -0.0038(15)
C16 0.0220(19) 0.0145(17) 0.033(2) -0.0056(14) 0.0076(16) -0.0054(14)
C17 0.0258(19) 0.0239(19) 0.0253(19) -0.0034(14) 0.0075(16) -0.0017(15)
C18 0.0227(19) 0.0165(17) 0.033(2) -0.0037(14) 0.0067(17) -0.0069(14)
C19 0.0201(18) 0.0213(18) 0.033(2) 0.0006(14) 0.0108(16) -0.0020(14)
C20 0.0256(19) 0.0217(18) 0.035(2) 0.0031(15) 0.0189(17) -0.0018(15)
C21 0.0187(18) 0.0221(18) 0.032(2) 0.0010(14) 0.0081(16) 0.0012(14)
C22 0.0157(17) 0.0252(18) 0.0226(19) -0.0031(14) -0.0006(15) -0.0009(14)
C23 0.0256(19) 0.0228(18) 0.0210(18) -0.0014(13) 0.0090(16) -0.0007(15)
C24 0.029(2) 0.0209(18) 0.0248(19) -0.0042(14) 0.0162(17) -0.0025(15)
C25 0.0293(19) 0.0253(18) 0.0200(18) 0.0011(14) 0.0140(16) 0.0000(16)
C26 0.035(2) 0.0205(18) 0.0230(19) 0.0038(14) 0.0125(17) 0.0015(16)
C27 0.029(2) 0.0240(18) 0.0197(18) 0.0026(13) 0.0085(16) 0.0010(15)
C28 0.0261(19) 0.0222(19) 0.0243(19) 0.0039(14) 0.0037(16) 0.0039(15)
C29 0.0187(18) 0.0237(18) 0.031(2) -0.0028(14) 0.0119(16) 0.0009(14)
C30 0.0192(18) 0.0236(19) 0.031(2) -0.0016(14) 0.0125(16) 0.0002(14)
C31 0.0196(18) 0.0246(19) 0.030(2) 0.0014(14) 0.0056(16) 0.0061(15)
C32 0.0226(19) 0.0239(19) 0.033(2) 0.0050(15) 0.0055(17) 0.0106(15)
C33 0.034(2) 0.0185(18) 0.033(2) 0.0044(14) 0.0126(17) 0.0051(16)
C34 0.038(2) 0.0186(18) 0.0255(19) 0.0083(14) 0.0142(17) 0.0011(16)
C35 0.030(2) 0.0190(18) 0.032(2) 0.0004(14) 0.0191(17) -0.0069(15)
C36 0.040(2) 0.0191(18) 0.031(2) 0.0039(14) 0.0192(18) -0.0044(16)
C37 0.038(2) 0.0198(18) 0.037(2) 0.0053(15) 0.0225(19) -0.0040(16)
C38 0.0266(19) 0.0258(18) 0.030(2) -0.0035(15) 0.0176(17) -0.0013(16)
C39 0.026(2) 0.0228(18) 0.037(2) -0.0052(15) 0.0195(18) 0.0008(15)
C40 0.027(2) 0.0243(19) 0.036(2) 0.0002(15) 0.0157(17) 0.0066(16)
C41 0.0246(19) 0.0218(18) 0.029(2) 0.0031(14) 0.0158(17) -0.0033(15)
C42 0.030(2) 0.0272(19) 0.0212(19) 0.0036(14) 0.0133(16) -0.0022(16)
C43 0.037(2) 0.0246(19) 0.026(2) -0.0008(14) 0.0207(18) -0.0016(16)
C44 0.037(2) 0.0273(19) 0.024(2) -0.0024(14) 0.0177(18) -0.0012(16)
C45 0.038(2) 0.027(2) 0.028(2) -0.0093(15) 0.0166(18) -0.0011(17)
C46 0.033(2) 0.0226(18) 0.032(2) -0.0071(15) 0.0206(18) 0.0004(16)
C47 0.035(2) 0.0275(19) 0.0188(19) 0.0033(14) 0.0105(17) 0.0001(16)
C48 0.033(2) 0.035(2) 0.0179(19) 0.0028(15) 0.0073(17) 0.0026(17)
C49 0.036(2) 0.033(2) 0.0177(19) -0.0034(14) 0.0081(17) -0.0035(17)
C50 0.028(2) 0.038(2) 0.023(2) -0.0015(15) 0.0023(17) 0.0011(17)
C51 0.0206(19) 0.038(2) 0.026(2) -0.0065(16) -0.0033(16) -0.0026(17)
C52 0.031(2) 0.036(2) 0.027(2) -0.0077(16) 0.0046(18) -0.0082(17)
C53 0.039(2) 0.036(2) 0.023(2) -0.0074(15) 0.0109(18) -0.0033(18)
C54 0.042(2) 0.028(2) 0.032(2) -0.0123(16) 0.0172(19) -0.0063(17)
C55 0.0165(19) 0.033(2) 0.030(2) 0.0007(15) 0.0032(16) 0.0051(15)
C56 0.0167(18) 0.030(2) 0.036(2) -0.0040(16) 0.0094(17) -0.0006(15)
C57 0.0174(18) 0.035(2) 0.035(2) -0.0020(16) 0.0050(17) -0.0049(16)
C58 0.030(2) 0.034(2) 0.038(2) -0.0111(17) 0.0100(19) -0.0124(17)
C59 0.0216(19) 0.0226(18) 0.0288(19) -0.0023(14) 0.0154(16) -0.0008(15)
C60 0.0192(19) 0.027(2) 0.034(2) -0.0039(15) 0.0143(17) -0.0035(15)
C61 0.027(2) 0.0248(19) 0.037(2) -0.0044(15) 0.0218(18) -0.0062(16)
C62 0.029(2) 0.027(2) 0.043(2) -0.0058(16) 0.0210(18) -0.0093(16)
C63 0.035(2) 0.0246(19) 0.037(2) -0.0028(16) 0.0187(19) -0.0107(17)
C64 0.041(2) 0.0164(18) 0.049(2) -0.0067(16) 0.024(2) -0.0116(16)
C65 0.046(2) 0.023(2) 0.043(2) -0.0130(16) 0.023(2) -0.0134(18)
C66 0.045(2) 0.025(2) 0.038(2) -0.0137(16) 0.020(2) -0.0109(17)
C67 0.044(2) 0.0100(17) 0.041(2) -0.0080(14) 0.017(2) -0.0026(16)
C68 0.041(2) 0.0149(18) 0.040(2) -0.0013(15) 0.0217(19) 0.0053(16)
C69 0.033(2) 0.0180(18) 0.035(2) 0.0034(14) 0.0126(18) 0.0103(16)
C70 0.037(2) 0.0124(17) 0.039(2) 0.0038(15) 0.0152(19) 0.0083(16)
C71 0.044(2) 0.0127(17) 0.041(2) 0.0064(15) 0.021(2) 0.0034(16)
C72 0.045(2) 0.0098(17) 0.044(2) -0.0011(15) 0.021(2) 0.0006(16)
C73 0.031(2) 0.0088(16) 0.043(2) 0.0011(14) 0.0172(19) 0.0025(14)
C74 0.033(2) 0.026(2) 0.049(3) -0.0035(17) 0.021(2) 0.0002(17)
C75 0.046(3) 0.024(2) 0.050(3) 0.0022(17) 0.034(2) 0.0040(18)
C76 0.045(2) 0.0151(18) 0.033(2) 0.0024(14) 0.0114(19) 0.0040(16)
C77 0.033(2) 0.0142(17) 0.038(2) 0.0049(14) 0.0177(18) 0.0016(15)
C78 0.047(3) 0.027(2) 0.034(2) -0.0014(16) 0.019(2) 0.0063(18)
C79 0.040(2) 0.0189(19) 0.037(2) 0.0005(15) 0.0093(19) -0.0017(16)
C80 0.029(2) 0.0205(19) 0.044(2) 0.0053(16) 0.0129(19) 0.0004(16)
C81 0.0247(19) 0.0154(17) 0.029(2) -0.0006(14) 0.0097(17) 0.0020(14)
C82 0.032(2) 0.029(2) 0.039(2) 0.0049(16) 0.0184(19) 0.0016(17)
C83 0.0220(19) 0.033(2) 0.027(2) 0.0043(15) 0.0016(17) 0.0087(16)
C84 0.024(2) 0.037(2) 0.039(2) -0.0099(17) 0.0131(18) -0.0163(16)
C85 0.033(2) 0.033(2) 0.036(2) 0.0027(16) 0.0149(19) 0.0014(17)
C86 0.031(2) 0.032(2) 0.037(2) -0.0032(17) 0.0130(19) -0.0057(17)
C87 0.037(2) 0.0248(19) 0.049(3) 0.0017(17) 0.021(2) -0.0016(17)
C88 0.034(2) 0.038(2) 0.041(2) 0.0095(18) 0.017(2) -0.0015(18)
C89 0.042(2) 0.045(2) 0.033(2) -0.0004(18) 0.013(2) 0.0047(19)
C90 0.044(2) 0.035(2) 0.039(2) -0.0027(17) 0.018(2) 0.0060(19)
C91 0.063(3) 0.041(3) 0.044(3) 0.0018(19) 0.009(2) 0.013(2)
C92 0.038(5) 0.030(5) 0.027(4) 0.005(3) 0.009(4) 0.001(4)
C93 0.009(3) 0.012(4) 0.005(3) 0.001(2) 0.005(2) 0.004(3)
C94 0.035(5) 0.039(5) 0.034(5) 0.004(3) 0.013(4) 0.007(4)
C95 0.037(8) 0.044(11) 0.072(12) 0.001(8) -0.011(7) 0.016(8)
C96 0.042(5) 0.039(5) 0.033(5) 0.003(4) 0.011(4) 0.019(4)
C97 0.124(15) 0.043(10) 0.120(15) 0.014(9) 0.067(12) 0.025(10)
C98 0.059(10) 0.037(8) 0.009(5) 0.011(4) 0.019(6) 0.005(6)

loop_
_atom_type_symbol
_atom_type_description
_atom_type_scat_dispersion_real
_atom_type_scat_dispersion_imag
_atom_type_scat_source
C C 0.0033 0.0016 'International Tables Vol C Tables 4.2.6.8 and 6.1.1.4'
H H 0.0000 0.0000 'International Tables Vol C Tables 4.2.6.8 and 6.1.1.4'
N N 0.0061 0.0033 'International Tables Vol C Tables 4.2.6.8 and 6.1.1.4'
O O 0.0106 0.0060 'International Tables Vol C Tables 4.2.6.8 and 6.1.1.4'
S S 0.1246 0.1234 'International Tables Vol C Tables 4.2.6.8 and 6.1.1.4'

loop_
_geom_angle_atom_site_label_1
_geom_angle_atom_site_label_2
_geom_angle_atom_site_label_3
_geom_angle
C74 N1 C73 116.8(3)
C77 N2 C80 117.1(3)
C12 S1 C1 91.34(15)
C2 C1 C41 121.2(3)
C2 C1 S1 120.1(2)
C41 C1 S1 117.4(2)
C1 C2 C18 119.8(3)
C1 C2 C3 121.7(3)
C18 C2 C3 117.0(3)
O1 C3 C2 123.2(3)
O1 C3 C4 120.2(3)
C2 C3 C4 116.5(3)
C5 C4 C13 111.8(3)
C5 C4 C77 109.9(3)
C13 C4 C77 110.0(3)
C5 C4 C3 108.0(3)
C13 C4 C3 110.2(3)
C77 C4 C3 106.8(3)
C6 C5 C4 124.7(3)
C5 C6 C7 124.7(3)
C6 C7 C14 112.0(3)
C6 C7 C73 108.0(2)
C14 C7 C73 110.7(3)
C6 C7 C8 112.5(3)
C14 C7 C8 103.8(2)
C73 C7 C8 109.9(3)
C9 C8 C59 118.0(3)
C9 C8 C7 126.6(3)
C59 C8 C7 114.2(3)
C8 C9 C55 119.3(3)
C8 C9 C10 133.3(3)
C55 C9 C10 102.9(3)
O2 C10 C11 128.0(3)
O2 C10 C9 130.5(3)
C11 C10 C9 101.4(3)
C12 C11 C83 119.4(3)
C12 C11 C10 129.7(3)
C83 C11 C10 106.0(3)
C11 C12 C47 118.9(3)
C11 C12 S1 120.5(3)
C47 C12 S1 119.3(3)
C14 C13 C16 119.3(3)
C14 C13 C4 123.5(3)
C16 C13 C4 116.4(3)
C13 C14 C15 120.9(3)
C13 C14 C7 122.6(3)
C15 C14 C7 115.0(3)
C23 C15 C14 116.9(3)
C23 C15 C24 119.1(3)
C14 C15 C24 121.1(3)
C17 C16 C13 117.6(3)
C17 C16 C18 117.7(3)
C13 C16 C18 116.3(3)
C16 C17 C22 123.2(3)
C16 C17 C23 119.8(3)
C22 C17 C23 106.4(3)
C19 C18 C2 116.5(3)
C19 C18 C16 118.1(3)
C2 C18 C16 118.4(3)
C18 C19 C21 122.3(3)
C18 C19 C20 120.4(3)
C21 C19 C20 107.4(3)
C41 C20 C19 121.1(3)
C41 C20 C30 122.2(3)
C19 C20 C30 108.0(3)
C22 C21 C19 118.9(3)
C22 C21 C29 119.1(3)
C19 C21 C29 108.6(3)
C21 C22 C17 118.6(3)
C21 C22 C28 119.3(3)
C17 C22 C28 109.8(3)
C15 C23 C27 122.0(3)
C15 C23 C17 119.8(3)
C27 C23 C17 108.1(3)
C59 C24 C25 119.6(3)
C59 C24 C15 117.0(3)
C25 C24 C15 118.6(3)
C35 C25 C24 118.2(3)
C35 C25 C26 117.1(3)
C24 C25 C26 120.3(3)
C27 C26 C34 115.4(3)
C27 C26 C25 118.4(3)
C34 C26 C25 119.9(3)
C26 C27 C28 122.1(3)
C26 C27 C23 120.7(3)
C28 C27 C23 108.8(3)
C32 C28 C27 121.1(3)
C32 C28 C22 122.4(3)
C27 C28 C22 106.7(3)
C31 C29 C30 120.8(3)
C31 C29 C21 122.3(3)
C30 C29 C21 107.1(3)
C38 C30 C29 122.9(3)
C38 C30 C20 120.2(3)
C29 C30 C20 108.7(3)
C40 C31 C29 115.8(3)
C40 C31 C32 118.3(3)
C29 C31 C32 117.8(3)
C28 C32 C33 115.5(3)
C28 C32 C31 118.2(3)
C33 C32 C31 118.7(3)
C32 C33 C34 121.7(3)
C32 C33 C70 121.3(3)
C34 C33 C70 107.6(3)
C33 C34 C26 120.6(3)
C33 C34 C36 108.5(3)
C26 C34 C36 120.8(3)
C25 C35 C61 120.9(3)
C25 C35 C37 122.1(3)
C61 C35 C37 107.6(3)
C37 C36 C34 119.9(3)
C37 C36 C71 119.9(3)
C34 C36 C71 108.5(3)
C36 C37 C63 120.5(3)
C36 C37 C35 119.9(3)
C63 C37 C35 108.4(3)
C30 C38 C39 114.5(3)
C30 C38 C43 119.2(3)
C39 C38 C43 120.5(3)
C38 C39 C40 120.7(3)
C38 C39 C46 120.6(3)
C40 C39 C46 108.6(3)
C31 C40 C39 121.9(3)
C31 C40 C69 122.2(3)
C39 C40 C69 107.7(3)
C20 C41 C1 115.2(3)
C20 C41 C42 119.1(3)
C1 C41 C42 122.9(3)
C47 C42 C43 119.0(3)
C47 C42 C41 118.1(3)
C43 C42 C41 118.3(3)
C44 C43 C42 118.6(3)
C44 C43 C38 116.5(3)
C42 C43 C38 120.3(3)
C43 C44 C49 121.1(3)
C43 C44 C45 122.6(3)
C49 C44 C45 107.6(3)
C46 C45 C54 120.3(3)
C46 C45 C44 119.7(3)
C54 C45 C44 108.4(3)
C45 C46 C39 119.9(3)
C45 C46 C68 120.9(3)
C39 C46 C68 107.9(3)
C42 C47 C48 120.0(3)
C42 C47 C12 119.5(3)
C48 C47 C12 117.3(3)
C49 C48 C47 118.8(3)
C49 C48 C50 116.6(3)
C47 C48 C50 119.4(3)
C48 C49 C44 120.3(3)
C48 C49 C53 122.1(3)
C44 C49 C53 108.6(3)
C83 C50 C51 115.8(3)
C83 C50 C48 116.2(3)
C51 C50 C48 120.7(3)
C50 C51 C57 120.1(3)
C50 C51 C52 121.1(3)
C57 C51 C52 108.2(3)
C53 C52 C58 120.7(3)
C53 C52 C51 118.6(3)
C58 C52 C51 108.4(3)
C52 C53 C54 119.8(3)
C52 C53 C49 120.2(3)
C54 C53 C49 108.1(3)
C66 C54 C53 120.0(3)
C66 C54 C45 119.6(3)
C53 C54 C45 107.3(3)
C83 C55 C56 120.5(3)
C83 C55 C9 110.4(3)
C56 C55 C9 123.1(3)
C55 C56 C57 116.0(3)
C55 C56 C60 116.5(3)
C57 C56 C60 120.6(3)
C56 C57 C51 120.8(3)
C56 C57 C84 120.9(3)
C51 C57 C84 107.6(3)
C65 C58 C52 120.2(3)
C65 C58 C84 119.7(3)
C52 C58 C84 106.9(3)
C24 C59 C60 119.5(3)
C24 C59 C8 118.3(3)
C60 C59 C8 119.2(3)
C61 C60 C59 118.5(3)
C61 C60 C56 117.2(3)
C59 C60 C56 118.9(3)
C60 C61 C35 121.2(3)
C60 C61 C62 121.6(3)
C35 C61 C62 108.8(3)
C84 C62 C63 120.1(3)
C84 C62 C61 120.2(3)
C63 C62 C61 107.6(3)
C64 C63 C37 120.2(3)
C64 C63 C62 119.4(3)
C37 C63 C62 107.6(3)
C63 C64 C65 120.0(3)
C63 C64 C72 118.7(3)
C65 C64 C72 108.6(3)
C58 C65 C64 120.2(3)
C58 C65 C66 119.4(3)
C64 C65 C66 108.1(3)
C54 C66 C67 119.7(3)
C54 C66 C65 119.8(3)
C67 C66 C65 107.7(3)
C68 C67 C66 120.8(3)
C68 C67 C72 118.1(3)
C66 C67 C72 108.7(3)
C67 C68 C69 121.1(3)
C67 C68 C46 118.6(3)
C69 C68 C46 107.5(3)
C70 C69 C68 119.9(3)
C70 C69 C40 118.9(3)
C68 C69 C40 108.2(3)
C69 C70 C71 119.8(3)
C69 C70 C33 119.8(3)
C71 C70 C33 108.7(3)
C72 C71 C70 120.4(3)
C72 C71 C36 120.2(3)
C70 C71 C36 106.7(3)
C71 C72 C64 120.4(3)
C71 C72 C67 120.6(3)
C64 C72 C67 106.9(3)
N1 C73 C81 123.0(3)
N1 C73 C7 115.5(3)
C81 C73 C7 121.4(3)
N1 C74 C75 123.5(3)
C74 C75 C76 118.8(3)
C75 C76 C81 118.5(3)
N2 C77 C82 123.4(3)
N2 C77 C4 115.7(3)
C82 C77 C4 120.9(3)
C79 C78 C82 119.1(3)
C80 C79 C78 118.6(3)
N2 C80 C79 123.6(3)
C73 C81 C76 119.4(3)
C77 C82 C78 118.2(3)
C55 C83 C50 122.1(3)
C55 C83 C11 109.8(3)
C50 C83 C11 122.3(3)
C62 C84 C57 119.0(3)
C62 C84 C58 120.5(3)
C57 C84 C58 108.7(3)
C90 C85 C86 117.8(3)
C90 C85 C91 121.9(3)
C86 C85 C91 120.3(3)
C87 C86 C85 120.5(4)
C88 C87 C86 121.1(3)
C87 C88 C89 118.5(4)
C90 C89 C88 120.1(4)
C89 C90 C85 122.0(3)
C97 C92 C98 123.3(17)
C97 C92 C93 113.9(16)
C98 C92 C93 122.7(11)
C94 C93 C92 119.8(10)
C93 C94 C95 123.9(14)
C94 C95 C96 116(2)
C97 C96 C95 118.6(16)
C96 C97 C92 127(2)

loop_
_geom_bond_atom_site_label_1
_geom_bond_atom_site_label_2
_geom_bond_distance
N1 C74 1.345(4)
N1 C73 1.351(4)
N2 C77 1.329(4)
N2 C80 1.344(4)
O1 C3 1.210(4)
O2 C10 1.201(4)
S1 C12 1.765(3)
S1 C1 1.766(3)
C1 C2 1.388(4)
C1 C41 1.448(4)
C2 C18 1.432(4)
C2 C3 1.493(4)
C3 C4 1.564(5)
C4 C5 1.499(4)
C4 C13 1.513(4)
C4 C77 1.543(5)
C5 C6 1.323(4)
C6 C7 1.503(4)
C7 C14 1.510(4)
C7 C73 1.536(4)
C7 C8 1.536(4)
C8 C9 1.363(4)
C8 C59 1.475(4)
C9 C55 1.444(5)
C9 C10 1.568(4)
C10 C11 1.514(5)
C11 C12 1.369(4)
C11 C83 1.418(5)
C12 C47 1.453(4)
C13 C14 1.375(4)
C13 C16 1.441(4)
C14 C15 1.443(4)
C15 C23 1.385(4)
C15 C24 1.453(4)
C16 C17 1.387(4)
C16 C18 1.442(4)
C17 C22 1.425(4)
C17 C23 1.443(4)
C18 C19 1.399(4)
C19 C21 1.426(4)
C19 C20 1.427(4)
C20 C41 1.385(4)
C20 C30 1.441(4)
C21 C22 1.374(4)
C21 C29 1.451(4)
C22 C28 1.438(4)
C23 C27 1.435(4)
C24 C59 1.438(4)
C24 C25 1.450(4)
C25 C35 1.406(4)
C25 C26 1.458(4)
C26 C27 1.399(4)
C26 C34 1.430(4)
C27 C28 1.422(4)
C28 C32 1.413(4)
C29 C31 1.408(4)
C29 C30 1.411(4)
C30 C38 1.407(4)
C31 C40 1.402(4)
C31 C32 1.460(5)
C32 C33 1.415(4)
C33 C34 1.422(4)
C33 C70 1.453(4)
C34 C36 1.435(5)
C35 C61 1.414(5)
C35 C37 1.464(4)
C36 C37 1.368(5)
C36 C71 1.450(4)
C37 C63 1.437(5)
C38 C39 1.422(4)
C38 C43 1.451(5)
C39 C40 1.428(5)
C39 C46 1.437(4)
C40 C69 1.456(4)
C41 C42 1.473(4)
C42 C47 1.426(5)
C42 C43 1.451(4)
C43 C44 1.407(4)
C44 C49 1.415(5)
C44 C45 1.459(5)
C45 C46 1.362(5)
C45 C54 1.442(5)
C46 C68 1.455(4)
C47 C48 1.437(5)
C48 C49 1.401(5)
C48 C50 1.452(5)
C49 C53 1.454(5)
C50 C83 1.402(5)
C50 C51 1.405(5)
C51 C57 1.428(5)
C51 C52 1.438(5)
C52 C53 1.379(5)
C52 C58 1.437(5)
C53 C54 1.440(5)
C54 C66 1.400(5)
C55 C83 1.400(5)
C55 C56 1.403(5)
C56 C57 1.414(5)
C56 C60 1.441(5)
C57 C84 1.438(5)
C58 C65 1.392(5)
C58 C84 1.441(5)
C59 C60 1.440(4)
C60 C61 1.404(4)
C61 C62 1.459(4)
C62 C84 1.374(5)
C62 C63 1.448(5)
C63 C64 1.403(4)
C64 C65 1.431(5)
C64 C72 1.451(5)
C65 C66 1.453(5)
C66 C67 1.431(5)
C67 C68 1.392(5)
C67 C72 1.453(5)
C68 C69 1.433(5)
C69 C70 1.380(4)
C70 C71 1.436(5)
C71 C72 1.374(5)
C73 C81 1.364(4)
C74 C75 1.371(5)
C75 C76 1.380(5)
C76 C81 1.384(4)
C77 C82 1.379(4)
C78 C79 1.370(5)
C78 C82 1.389(5)
C79 C80 1.367(5)
C85 C90 1.374(5)
C85 C86 1.380(5)
C85 C91 1.492(5)
C86 C87 1.377(5)
C87 C88 1.374(5)
C88 C89 1.378(5)
C89 C90 1.369(5)
C92 C97 1.36(2)
C92 C98 1.44(2)
C92 C93 1.443(15)
C93 C94 1.328(15)
C94 C95 1.38(3)
C95 C96 1.42(2)
C96 C97 1.31(2)
